data_1522913
loop_
_publ_author_name
'Skolozdra, R.V.'
'Pecharskii, V.K.'
'Aksel'rud, L.G.'
'Koretskaya, O.E.'

_publ_section_title
;
 Two crystal structures in the Gd - Sn system
;
_journal_name_full
;
Dopovidi Akademii Nauk Ukrains'koi RSR, Seriya B: Geologichni, Khimichni ta 
Biologichni Nauki
;
_journal_page_first 51
_journal_page_last 54
_journal_volume 1986
_journal_year 1986
_chemical_formula_sum 'Gd Sn3'
_space_group_IT_number 38
_symmetry_space_group_name_Hall 'A 2 -2'
_symmetry_space_group_name_H-M 'A m m 2'
_cell_angle_alpha 90
_cell_angle_beta 90
_cell_angle_gamma 90
_cell_formula_units_Z 4
_cell_length_a 4.3552
_cell_length_b 4.4039
_cell_length_c 22.044
_cell_volume 422.801
_citation_journal_id_ASTM DANND6
_cod_data_source_file Skolozdra_DANND6_1986_491.cif
_cod_data_source_block Gd1Sn3
_cod_original_formula_sum 'Gd1 Sn3'
_cod_database_code 1522913

loop_
_symmetry_equiv_pos_as_xyz
x,y,z
-x,-y,z
-x,y,z
x,-y,z
x,y+1/2,z+1/2
-x,-y+1/2,z+1/2
-x,y+1/2,z+1/2
x,-y+1/2,z+1/2

loop_
_atom_site_label
_atom_site_type_symbol
_atom_site_fract_x
_atom_site_fract_y
_atom_site_fract_z
_atom_site_occupancy
_atom_site_U_iso_or_equiv
Sn6 Sn 0.5 0 0.905 1 0.0
Sn3 Sn 0 0 0.265 1 0.0
Gd2 Gd 0.5 0 0.775 1 0.0
Sn5 Sn 0.5 0 0.155 1 0.0
Gd1 Gd 0 0 0 1 0.0
Sn1 Sn 0 0 0.632 1 0.0
Sn4 Sn 0.5 0 0.54 1 0.0
Sn2 Sn 0 0 0.394 1 0.0
